data_2014456
loop_
_publ_author_name
'Moreno, Yanko'
'Vega, Andr\'es'
'Spodine, Evgenia'
'Ushak, Esvetlana'
'Baggio, Ricardo'

_publ_section_title
;
 Comparative study of two chemically isostructural polymers:
 [Cu~2~(VO~2~)(HPO~4~)~2~(NO~3~)(bpy)~2~]&#x00B7;2H~2~O/H~3~PO~4~ (bpy
 is 2,2'-bipyridine)
;
_journal_issue 10
_journal_name_full 'Acta Crystallographica Section C'
_journal_page_first m484
_journal_page_last m488
_journal_paper_doi 10.1107/S0108270104019687
_journal_volume 60
_journal_year 2004
_chemical_formula_iupac '[Cu2 V (H P O4)2 (N O3) O2 (C10 H8 N2)2] , H3 P O4'
_chemical_formula_moiety 'C20 H18 Cu2 N5 O13 P2 V , H3 O4 P'
_chemical_formula_sum 'C20 H21 Cu2 N5 O17 P3 V'
_chemical_formula_weight 874.35
_chemical_name_systematic
;
Poly[bis(2,2'-bipyridyl)bis(\m~3~-hydrogen
phosphato)nitrato-di-\m~2~oxo-dicopper(II)vanadium  phosphoric acid solvate]
;
_space_group_IT_number 2
_symmetry_cell_setting triclinic
_symmetry_space_group_name_Hall '-P 1'
_symmetry_space_group_name_H-M 'P -1'
_atom_sites_solution_hydrogens geom
_atom_sites_solution_primary direct
_atom_sites_solution_secondary difmap
_audit_creation_method SHELXL97
_cell_angle_alpha 72.070(2)
_cell_angle_beta 89.900(2)
_cell_angle_gamma 80.651(2)
_cell_formula_units_Z 2
_cell_length_a 9.8343(13)
_cell_length_b 10.4632(14)
_cell_length_c 14.3210(19)
_cell_measurement_reflns_used 2467
_cell_measurement_temperature 299(2)
_cell_measurement_theta_max 51.31
_cell_measurement_theta_min 5.83
_cell_volume 1381.6(3)
_computing_cell_refinement SMART
_computing_data_collection 'SMART (Bruker, 2001)'
_computing_data_reduction 'SAINT (Bruker, 2000)'
_computing_molecular_graphics 'SHELXTL/PC (Sheldrick, 1994)'
_computing_publication_material SHELXTL/PC
_computing_structure_refinement 'SHELXL97 (Sheldrick, 1997)'
_computing_structure_solution 'SHELXS97 (Sheldrick, 1997)'
_diffrn_ambient_temperature 299(2)
_diffrn_measured_fraction_theta_full 0.988
_diffrn_measured_fraction_theta_max 0.988
_diffrn_measurement_device_type 'Bruker SMART CCD area-detector'
_diffrn_measurement_method '\f and \w'
_diffrn_radiation_monochromator graphite
_diffrn_radiation_source 'fine-focus sealed tube'
_diffrn_radiation_type MoK\a
_diffrn_radiation_wavelength 0.71073
_diffrn_reflns_av_R_equivalents 0.0763
_diffrn_reflns_av_sigmaI/netI 0.1675
_diffrn_reflns_limit_h_max 11
_diffrn_reflns_limit_h_min -11
_diffrn_reflns_limit_k_max 11
_diffrn_reflns_limit_k_min -12
_diffrn_reflns_limit_l_max 17
_diffrn_reflns_limit_l_min -17
_diffrn_reflns_number 8625
_diffrn_reflns_theta_full 25.00
_diffrn_reflns_theta_max 25.00
_diffrn_reflns_theta_min 2.08
_diffrn_standards_number 0
_exptl_absorpt_coefficient_mu 2.126
_exptl_absorpt_correction_T_max 0.68
_exptl_absorpt_correction_T_min 0.55
_exptl_absorpt_correction_type multi-scan
_exptl_absorpt_process_details '(SADABS; Sheldrick, 1996)'
_exptl_crystal_colour green
_exptl_crystal_density_diffrn 2.102
_exptl_crystal_density_meas ?
_exptl_crystal_density_method 'not measured'
_exptl_crystal_description prism
_exptl_crystal_F_000 876
_exptl_crystal_size_max 0.32
_exptl_crystal_size_mid 0.24
_exptl_crystal_size_min 0.18
_refine_diff_density_max 0.756
_refine_diff_density_min -0.826
_refine_ls_extinction_method none
_refine_ls_goodness_of_fit_ref 0.852
_refine_ls_hydrogen_treatment mixed
_refine_ls_matrix_type full
_refine_ls_number_parameters 448
_refine_ls_number_reflns 4812
_refine_ls_number_restraints 11
_refine_ls_restrained_S_all 0.851
_refine_ls_R_factor_all 0.1052
_refine_ls_R_factor_gt 0.0469
_refine_ls_shift/su_max 0.016
_refine_ls_shift/su_mean 0.003
_refine_ls_structure_factor_coef Fsqd
_refine_ls_weighting_details 'calc w = 1/[\s^2^(Fo^2^)+(0.0666P)^2^] where P=(Fo^2^+2Fc^2^)/3'
_refine_ls_weighting_scheme calc
_refine_ls_wR_factor_gt 0.0992
_refine_ls_wR_factor_ref 0.1606
_reflns_number_gt 2471
_reflns_number_total 4812
_reflns_threshold_expression I>2\s(I)
_cod_data_source_file fa1078.cif
_cod_data_source_block II
_cod_depositor_comments
;
The following automatic conversions were performed:

'_exptl_crystal_density_meas' value 'not measured' was changed to '?'
- the value is perceived as not measured.

Automatic conversion script
Id: cif_fix_values 3008 2015-01-20 13:52:24Z robertas 
;
_cod_original_sg_symbol_H-M P-1
_cod_database_code 2014456
_cod_database_fobs_code 2014456

loop_
_symmetry_equiv_pos_as_xyz
'x, y, z'
'-x, -y, -z'

loop_
_atom_site_label
_atom_site_fract_x
_atom_site_fract_y
_atom_site_fract_z
_atom_site_U_iso_or_equiv
_atom_site_adp_type
_atom_site_calc_flag
_atom_site_refinement_flags
_atom_site_occupancy
_atom_site_disorder_assembly
_atom_site_disorder_group
_atom_site_type_symbol
Cu1A 1.23190(11) 1.01432(11) 0.06983(8) 0.0192(3) Uani d . 1 . . Cu
Cu1B 1.23268(11) 1.01758(11) 0.56558(8) 0.0189(3) Uani d . 1 . . Cu
V1 0.96825(15) 1.12069(16) 0.22687(11) 0.0177(4) Uani d . 1 . . V
P1A 0.9375(2) 1.1882(2) -0.00838(17) 0.0160(5) Uani d D 1 . . P
P1B 0.9657(2) 1.1911(2) 0.43429(17) 0.0170(6) Uani d D 1 . . P
P1C 1.0903(3) 0.6371(3) 0.33084(18) 0.0235(6) Uani d D 1 . . P
O1A 0.8878(6) 1.1447(6) 0.0944(4) 0.0208(15) Uani d . 1 . . O
O2A 0.8521(6) 1.1419(6) -0.0767(4) 0.0205(14) Uani d . 1 . . O
O3A 0.8994(6) 1.3483(6) -0.0487(5) 0.0276(16) Uani d D 1 . . O
H3A 0.969(2) 1.3789(15) -0.074(5) 0.033 Uiso d D 1 . . H
O4A 1.0910(5) 1.1477(6) -0.0139(4) 0.0202(15) Uani d . 1 . . O
O1B 1.0205(6) 1.1752(6) 0.3391(4) 0.0217(15) Uani d . 1 . . O
O2B 0.8478(6) 1.1172(6) 0.4704(4) 0.0243(15) Uani d . 1 . . O
O3B 0.9062(6) 1.3513(6) 0.4090(4) 0.0220(15) Uani d D 1 . . O
H3B 0.887(8) 1.364(2) 0.4614(14) 0.026 Uiso d D 1 . . H
O4B 1.0811(6) 1.1637(6) 0.5124(4) 0.0236(15) Uani d . 1 . . O
O1C 0.9545(6) 0.7397(7) 0.3121(6) 0.0379(18) Uani d D 1 . . O
H1C 0.966(2) 0.816(3) 0.310(7) 0.045 Uiso d D 1 . . H
O2C 1.1502(7) 0.5888(6) 0.4324(4) 0.0334(17) Uani d . 1 . . O
O3C 1.0526(7) 0.5233(7) 0.2948(5) 0.0335(17) Uani d D 1 . . O
H3C 1.001(8) 0.479(6) 0.332(4) 0.040 Uiso d D 1 . . H
O4C 1.1983(6) 0.6978(7) 0.2599(5) 0.0317(17) Uani d D 1 . . O
H4C 1.164(2) 0.764(6) 0.215(4) 0.038 Uiso d D 1 . . H
O1D 1.0136(6) 1.3273(6) 0.1528(4) 0.0246(15) Uani d . 1 . . O
O2D 0.8063(6) 1.3278(7) 0.1988(5) 0.0319(17) Uani d . 1 . . O
O3D 0.8722(7) 1.5213(7) 0.1215(5) 0.0394(19) Uani d . 1 . . O
O1 1.1138(6) 1.0292(6) 0.2165(4) 0.0260(16) Uani d . 1 . . O
O2 0.8658(6) 1.0153(6) 0.2843(4) 0.0252(16) Uani d . 1 . . O
N1A 1.4170(7) 0.8949(7) 0.1153(5) 0.0187(17) Uani d . 1 . . N
N2A 1.3409(7) 1.1513(7) 0.0804(5) 0.0199(18) Uani d . 1 . . N
N1B 1.4109(7) 0.8881(7) 0.6153(5) 0.0187(18) Uani d . 1 . . N
N2B 1.3517(7) 1.1535(7) 0.5794(5) 0.0174(17) Uani d . 1 . . N
N1D 0.8962(8) 1.3960(9) 0.1570(6) 0.027(2) Uani d . 1 . . N
C1A 1.4493(9) 0.7623(9) 0.1296(6) 0.022(2) Uani d . 1 . . C
H1AA 1.3811 0.7160 0.1184 0.027 Uiso calc R 1 . . H
C2A 1.5790(10) 0.6905(10) 0.1603(7) 0.029(2) Uani d . 1 . . C
H2AA 1.5976 0.5971 0.1703 0.035 Uiso calc R 1 . . H
C3A 1.6808(9) 0.7571(10) 0.1762(7) 0.027(2) Uani d . 1 . . C
H3AA 1.7694 0.7098 0.1975 0.033 Uiso calc R 1 . . H
C4A 1.6506(9) 0.8923(10) 0.1605(7) 0.025(2) Uani d . 1 . . C
H4AA 1.7186 0.9400 0.1700 0.030 Uiso calc R 1 . . H
C5A 1.5181(9) 0.9597(9) 0.1302(6) 0.018(2) Uani d . 1 . . C
C6A 1.4730(8) 1.1061(9) 0.1114(6) 0.020(2) Uani d U 1 . . C
C7A 1.5569(10) 1.1934(10) 0.1213(7) 0.030(2) Uani d . 1 . . C
H7AA 1.6494 1.1606 0.1410 0.036 Uiso calc R 1 . . H
C8A 1.5053(10) 1.3300(10) 0.1025(7) 0.031(3) Uani d . 1 . . C
H8AA 1.5626 1.3893 0.1096 0.037 Uiso calc R 1 . . H
C9A 1.3698(10) 1.3774(10) 0.0734(7) 0.032(3) Uani d . 1 . . C
H9AA 1.3314 1.4686 0.0617 0.039 Uiso calc R 1 . . H
C10A 1.2912(9) 1.2832(10) 0.0620(6) 0.024(2) Uani d . 1 . . C
H10B 1.1991 1.3142 0.0403 0.029 Uiso calc R 1 . . H
C1B 1.4298(10) 0.7514(10) 0.6316(7) 0.028(2) Uani d . 1 . . C
H1BA 1.3554 0.7125 0.6201 0.034 Uiso calc R 1 . . H
C2B 1.5566(10) 0.6668(11) 0.6649(7) 0.034(3) Uani d . 1 . . C
H2BA 1.5678 0.5732 0.6766 0.040 Uiso calc R 1 . . H
C3B 1.6642(11) 0.7289(11) 0.6797(7) 0.036(3) Uani d . 1 . . C
H3BA 1.7509 0.6765 0.7005 0.043 Uiso calc R 1 . . H
C4B 1.6451(10) 0.8707(11) 0.6638(7) 0.033(3) Uani d . 1 . . C
H4BA 1.7184 0.9111 0.6751 0.040 Uiso calc R 1 . . H
C5B 1.5173(9) 0.9491(10) 0.6313(6) 0.021(2) Uani d . 1 . . C
C6B 1.4841(9) 1.0995(9) 0.6135(6) 0.021(2) Uani d . 1 . . C
C7B 1.5735(9) 1.1812(11) 0.6269(7) 0.029(2) Uani d U 1 . . C
H7BA 1.6636 1.1427 0.6507 0.035 Uiso calc R 1 . . H
C8B 1.5315(10) 1.3168(10) 0.6060(7) 0.029(2) Uani d . 1 . . C
H8BA 1.5920 1.3727 0.6141 0.035 Uiso calc R 1 . . H
C9B 1.4011(10) 1.3688(10) 0.5734(7) 0.029(2) Uani d . 1 . . C
H9BA 1.3698 1.4618 0.5597 0.035 Uiso calc R 1 . . H
C10B 1.3140(10) 1.2881(9) 0.5602(6) 0.024(2) Uani d . 1 . . C
H10A 1.2239 1.3276 0.5367 0.029 Uiso calc R 1 . . H

loop_
_atom_site_aniso_label
_atom_site_aniso_U_11
_atom_site_aniso_U_22
_atom_site_aniso_U_33
_atom_site_aniso_U_12
_atom_site_aniso_U_13
_atom_site_aniso_U_23
Cu1A 0.0125(6) 0.0231(7) 0.0225(7) -0.0049(5) -0.0025(5) -0.0071(5)
Cu1B 0.0138(6) 0.0232(7) 0.0215(6) -0.0067(5) -0.0018(5) -0.0075(5)
V1 0.0151(8) 0.0212(9) 0.0184(9) -0.0046(7) 0.0010(7) -0.0077(7)
P1A 0.0140(12) 0.0180(13) 0.0167(13) -0.0036(10) -0.0011(10) -0.0058(11)
P1B 0.0168(13) 0.0177(13) 0.0165(13) -0.0042(10) -0.0028(10) -0.0048(11)
P1C 0.0254(14) 0.0231(15) 0.0243(15) -0.0063(12) 0.0028(11) -0.0096(12)
O1A 0.018(3) 0.029(4) 0.021(4) -0.010(3) 0.002(3) -0.012(3)
O2A 0.019(3) 0.026(4) 0.017(3) -0.007(3) -0.007(3) -0.006(3)
O3A 0.021(4) 0.022(4) 0.033(4) -0.005(3) -0.001(3) 0.001(3)
O4A 0.008(3) 0.026(4) 0.025(4) -0.002(3) 0.000(3) -0.007(3)
O1B 0.021(3) 0.027(4) 0.022(4) -0.007(3) 0.002(3) -0.012(3)
O2B 0.019(3) 0.027(4) 0.034(4) -0.014(3) 0.001(3) -0.015(3)
O3B 0.029(4) 0.019(4) 0.016(3) 0.000(3) -0.004(3) -0.005(3)
O4B 0.023(4) 0.025(4) 0.024(4) -0.006(3) -0.010(3) -0.008(3)
O1C 0.027(4) 0.027(4) 0.063(5) 0.000(3) 0.003(4) -0.022(4)
O2C 0.045(4) 0.039(4) 0.018(4) -0.007(3) 0.005(3) -0.012(3)
O3C 0.043(5) 0.027(4) 0.038(4) -0.011(3) 0.010(3) -0.019(4)
O4C 0.026(4) 0.039(5) 0.021(4) -0.009(3) -0.002(3) 0.005(3)
O1D 0.022(4) 0.023(4) 0.029(4) 0.000(3) -0.002(3) -0.009(3)
O2D 0.021(4) 0.037(4) 0.039(4) -0.008(3) 0.004(3) -0.013(4)
O3D 0.042(5) 0.020(4) 0.047(5) 0.004(3) -0.011(4) -0.002(4)
O1 0.020(3) 0.034(4) 0.026(4) -0.002(3) 0.001(3) -0.014(3)
O2 0.028(4) 0.039(4) 0.015(4) -0.018(3) 0.004(3) -0.011(3)
N1A 0.015(4) 0.014(4) 0.029(5) -0.006(3) 0.000(3) -0.007(4)
N2A 0.015(4) 0.020(5) 0.021(4) -0.003(3) 0.004(3) -0.001(4)
N1B 0.016(4) 0.022(5) 0.015(4) -0.002(3) -0.003(3) -0.003(4)
N2B 0.019(4) 0.024(5) 0.013(4) -0.012(4) 0.000(3) -0.006(4)
N1D 0.024(5) 0.041(6) 0.018(5) -0.005(4) -0.004(4) -0.010(4)
C1A 0.013(5) 0.027(6) 0.030(6) -0.006(4) 0.003(4) -0.013(5)
C2A 0.030(6) 0.027(6) 0.032(6) -0.001(5) 0.007(5) -0.013(5)
C3A 0.016(5) 0.040(7) 0.024(6) 0.003(5) -0.002(4) -0.010(5)
C4A 0.012(5) 0.034(6) 0.033(6) -0.003(4) -0.006(4) -0.017(5)
C5A 0.022(5) 0.020(5) 0.013(5) -0.005(4) 0.002(4) -0.006(4)
C6A 0.008(4) 0.036(6) 0.018(5) -0.005(4) 0.001(4) -0.011(4)
C7A 0.017(5) 0.039(7) 0.031(6) 0.001(5) -0.002(4) -0.011(5)
C8A 0.023(6) 0.041(7) 0.032(6) -0.020(5) 0.003(5) -0.012(5)
C9A 0.028(6) 0.031(6) 0.035(6) -0.002(5) 0.005(5) -0.007(5)
C10A 0.008(5) 0.042(7) 0.022(6) -0.009(5) -0.003(4) -0.007(5)
C1B 0.033(6) 0.025(6) 0.028(6) -0.002(5) 0.004(5) -0.013(5)
C2B 0.027(6) 0.036(7) 0.032(6) 0.006(5) -0.003(5) -0.008(5)
C3B 0.031(6) 0.042(7) 0.030(6) 0.008(5) -0.002(5) -0.013(6)
C4B 0.016(5) 0.053(8) 0.027(6) -0.004(5) -0.002(4) -0.009(6)
C5B 0.016(5) 0.035(6) 0.014(5) -0.012(4) 0.001(4) -0.009(5)
C6B 0.021(5) 0.032(6) 0.009(5) -0.003(4) 0.000(4) -0.005(4)
C7B 0.017(5) 0.046(6) 0.029(5) -0.015(4) -0.003(4) -0.013(5)
C8B 0.027(6) 0.029(6) 0.033(6) -0.009(5) 0.000(5) -0.008(5)
C9B 0.036(6) 0.029(6) 0.034(6) -0.017(5) 0.006(5) -0.019(5)
C10B 0.033(6) 0.019(6) 0.018(5) -0.003(5) 0.003(4) -0.002(4)

loop_
_atom_type_symbol
_atom_type_description
_atom_type_scat_dispersion_real
_atom_type_scat_dispersion_imag
_atom_type_scat_source
C C 0.0033 0.0016 'International Tables Vol C Tables 4.2.6.8 and 6.1.1.4'
H H 0.0000 0.0000 'International Tables Vol C Tables 4.2.6.8 and 6.1.1.4'
N N 0.0061 0.0033 'International Tables Vol C Tables 4.2.6.8 and 6.1.1.4'
O O 0.0106 0.0060 'International Tables Vol C Tables 4.2.6.8 and 6.1.1.4'
P P 0.1023 0.0942 'International Tables Vol C Tables 4.2.6.8 and 6.1.1.4'
V V 0.3005 0.5294 'International Tables Vol C Tables 4.2.6.8 and 6.1.1.4'
Cu Cu 0.3201 1.2651 'International Tables Vol C Tables 4.2.6.8 and 6.1.1.4'

loop_
_geom_angle_atom_site_label_1
_geom_angle_atom_site_label_2
_geom_angle_atom_site_label_3
_geom_angle_site_symmetry_1
_geom_angle_site_symmetry_3
_geom_angle
_geom_angle_publ_flag
O4A Cu1A O2A . 2_775 96.7(2) y
O4A Cu1A N2A . . 93.2(3) y
O2A Cu1A N2A 2_775 . 170.0(3) y
O4A Cu1A N1A . . 159.9(3) y
O2A Cu1A N1A 2_775 . 91.2(3) y
N2A Cu1A N1A . . 79.9(3) y
O4A Cu1A O1 . . 91.8(2) y
O2A Cu1A O1 2_775 . 88.2(2) y
N2A Cu1A O1 . . 90.1(2) y
N1A Cu1A O1 . . 107.0(2) y
O4B Cu1B O2B . 2_776 95.4(2) y
O4B Cu1B N1B . . 170.7(3) y
O2B Cu1B N1B 2_776 . 92.5(3) y
O4B Cu1B N2B . . 90.3(3) y
O2B Cu1B N2B 2_776 . 166.1(3) y
N1B Cu1B N2B . . 81.0(3) y
O4B Cu1B O2 . 2_776 87.3(2) y
O2B Cu1B O2 2_776 2_776 96.1(2) y
N1B Cu1B O2 . 2_776 96.8(2) y
N2B Cu1B O2 . 2_776 96.9(2) y
O1 V1 O2 . . 107.4(3) y
O1 V1 O1B . . 98.9(3) y
O2 V1 O1B . . 97.3(3) y
O1 V1 O1A . . 96.5(3) y
O2 V1 O1A . . 94.1(3) y
O1B V1 O1A . . 157.0(2) y
O1 V1 O1D . . 100.1(3) y
O2 V1 O1D . . 152.5(3) y
O1B V1 O1D . . 78.5(2) y
O1A V1 O1D . . 82.2(2) y
O1 V1 O2D . . 155.1(3) y
O2 V1 O2D . . 97.3(3) y
O1B V1 O2D . . 80.2(2) y
O1A V1 O2D . . 78.7(2) y
O1D V1 O2D . . 55.2(2) y
O4A P1A O1A . . 113.7(3) ?
O4A P1A O2A . . 113.3(3) ?
O1A P1A O2A . . 110.2(3) ?
O4A P1A O3A . . 108.7(3) ?
O1A P1A O3A . . 107.0(3) ?
O2A P1A O3A . . 103.2(3) ?
O2B P1B O1B . . 114.4(3) ?
O2B P1B O4B . . 113.7(3) ?
O1B P1B O4B . . 111.9(3) ?
O2B P1B O3B . . 106.7(3) ?
O1B P1B O3B . . 104.8(3) ?
O4B P1B O3B . . 104.3(3) ?
O2C P1C O3C . . 113.7(4) ?
O2C P1C O1C . . 115.8(4) ?
O3C P1C O1C . . 102.8(4) ?
O2C P1C O4C . . 109.4(4) ?
O3C P1C O4C . . 104.7(4) ?
O1C P1C O4C . . 109.7(4) ?
P1A O1A V1 . . 134.7(3) ?
P1A O2A Cu1A . 2_775 137.3(4) ?
P1A O3A H3A . . 108.(3) ?
P1A O4A Cu1A . . 134.8(4) ?
P1B O1B V1 . . 140.8(4) ?
P1B O2B Cu1B . 2_776 134.1(4) ?
P1B O3B H3B . . 106.(3) ?
P1B O4B Cu1B . . 134.2(4) ?
P1C O1C H1C . . 113.(3) ?
P1C O3C H3C . . 112.(3) ?
P1C O4C H4C . . 113.(3) ?
N1D O1D V1 . . 98.8(5) ?
N1D O2D V1 . . 90.4(5) ?
V1 O1 Cu1A . . 129.9(3) ?
V1 O2 Cu1B . 2_776 131.9(3) ?
C1A N1A C5A . . 117.4(8) ?
C1A N1A Cu1A . . 127.3(6) ?
C5A N1A Cu1A . . 115.3(6) ?
C10A N2A C6A . . 118.6(8) ?
C10A N2A Cu1A . . 124.7(6) ?
C6A N2A Cu1A . . 116.7(6) ?
C1B N1B C5B . . 120.6(8) ?
C1B N1B Cu1B . . 125.1(6) ?
C5B N1B Cu1B . . 114.3(6) ?
C10B N2B C6B . . 116.9(8) ?
C10B N2B Cu1B . . 127.6(6) ?
C6B N2B Cu1B . . 115.5(6) ?
O3D N1D O2D . . 122.6(8) ?
O3D N1D O1D . . 121.7(8) ?
O2D N1D O1D . . 115.7(8) ?
N1A C1A C2A . . 122.7(9) ?
N1A C1A H1AA . . 118.6 ?
C2A C1A H1AA . . 118.6 ?
C1A C2A C3A . . 119.4(9) ?
C1A C2A H2AA . . 120.3 ?
C3A C2A H2AA . . 120.3 ?
C4A C3A C2A . . 118.8(9) ?
C4A C3A H3AA . . 120.6 ?
C2A C3A H3AA . . 120.6 ?
C3A C4A C5A . . 119.5(9) ?
C3A C4A H4AA . . 120.3 ?
C5A C4A H4AA . . 120.3 ?
N1A C5A C4A . . 122.1(8) ?
N1A C5A C6A . . 113.5(8) ?
C4A C5A C6A . . 124.4(8) ?
N2A C6A C7A . . 121.0(9) ?
N2A C6A C5A . . 114.7(8) ?
C7A C6A C5A . . 124.3(8) ?
C6A C7A C8A . . 120.4(9) ?
C6A C7A H7AA . . 119.8 ?
C8A C7A H7AA . . 119.8 ?
C9A C8A C7A . . 119.5(9) ?
C9A C8A H8AA . . 120.3 ?
C7A C8A H8AA . . 120.3 ?
C8A C9A C10A . . 117.0(9) ?
C8A C9A H9AA . . 121.5 ?
C10A C9A H9AA . . 121.5 ?
N2A C10A C9A . . 123.5(8) ?
N2A C10A H10B . . 118.3 ?
C9A C10A H10B . . 118.3 ?
N1B C1B C2B . . 122.5(9) ?
N1B C1B H1BA . . 118.7 ?
C2B C1B H1BA . . 118.7 ?
C3B C2B C1B . . 116.7(10) ?
C3B C2B H2BA . . 121.6 ?
C1B C2B H2BA . . 121.6 ?
C2B C3B C4B . . 121.1(10) ?
C2B C3B H3BA . . 119.5 ?
C4B C3B H3BA . . 119.5 ?
C5B C4B C3B . . 119.7(9) ?
C5B C4B H4BA . . 120.2 ?
C3B C4B H4BA . . 120.2 ?
N1B C5B C4B . . 119.4(9) ?
N1B C5B C6B . . 116.1(8) ?
C4B C5B C6B . . 124.5(8) ?
N2B C6B C7B . . 120.7(9) ?
N2B C6B C5B . . 113.1(8) ?
C7B C6B C5B . . 126.2(9) ?
C8B C7B C6B . . 120.5(9) ?
C8B C7B H7BA . . 119.7 ?
C6B C7B H7BA . . 119.7 ?
C7B C8B C9B . . 118.4(9) ?
C7B C8B H8BA . . 120.8 ?
C9B C8B H8BA . . 120.8 ?
C8B C9B C10B . . 120.7(10) ?
C8B C9B H9BA . . 119.6 ?
C10B C9B H9BA . . 119.6 ?
N2B C10B C9B . . 122.7(9) ?
N2B C10B H10A . . 118.6 ?
C9B C10B H10A . . 118.6 ?

loop_
_geom_bond_atom_site_label_1
_geom_bond_atom_site_label_2
_geom_bond_site_symmetry_2
_geom_bond_distance
_geom_bond_publ_flag
Cu1A O4A . 1.911(5) y
Cu1A O2A 2_775 1.925(6) y
Cu1A N2A . 1.965(7) y
Cu1A N1A . 2.016(7) y
Cu1A O1 . 2.432(6) y
Cu1B O4B . 1.920(6) y
Cu1B O2B 2_776 1.921(6) y
Cu1B N1B . 2.013(7) y
Cu1B N2B . 2.036(7) y
Cu1B O2 2_776 2.307(6) y
V1 O1 . 1.622(6) y
V1 O2 . 1.645(6) y
V1 O1B . 1.958(6) y
V1 O1A . 1.983(6) y
V1 O1D . 2.213(6) y
V1 O2D . 2.395(7) y
P1A O4A . 1.509(6) y
P1A O1A . 1.507(6) y
P1A O2A . 1.524(6) y
P1A O3A . 1.575(6) y
P1B O2B . 1.501(6) y
P1B O1B . 1.512(6) y
P1B O4B . 1.524(6) y
P1B O3B . 1.609(6) y
P1C O2C . 1.473(6) y
P1C O3C . 1.531(6) y
P1C O1C . 1.539(7) y
P1C O4C . 1.543(6) y
O3A H3A . 0.84(4) ?
O3B H3B . 0.82(4) ?
O1C H1C . 0.81(4) ?
O3C H3C . 0.82(4) ?
O4C H4C . 0.82(4) ?
O1D N1D . 1.269(9) y
O2D N1D . 1.260(9) y
O3D N1D . 1.234(9) y
N1A C1A . 1.322(11) ?
N1A C5A . 1.343(10) ?
N2A C10A . 1.331(11) ?
N2A C6A . 1.334(10) ?
N1B C1B . 1.358(11) ?
N1B C5B . 1.365(10) ?
N2B C10B . 1.338(10) ?
N2B C6B . 1.358(10) ?
C1A C2A . 1.368(12) ?
C1A H1AA . 0.9300 ?
C2A C3A . 1.366(12) ?
C2A H2AA . 0.9300 ?
C3A C4A . 1.345(12) ?
C3A H3AA . 0.9300 ?
C4A C5A . 1.378(11) ?
C4A H4AA . 0.9300 ?
C5A C6A . 1.463(12) ?
C6A C7A . 1.364(12) ?
C7A C8A . 1.378(13) ?
C7A H7AA . 0.9300 ?
C8A C9A . 1.362(12) ?
C8A H8AA . 0.9300 ?
C9A C10A . 1.394(12) ?
C9A H9AA . 0.9300 ?
C10A H10B . 0.9300 ?
C1B C2B . 1.396(12) ?
C1B H1BA . 0.9300 ?
C2B C3B . 1.377(13) ?
C2B H2BA . 0.9300 ?
C3B C4B . 1.410(13) ?
C3B H3BA . 0.9300 ?
C4B C5B . 1.379(12) ?
C4B H4BA . 0.9300 ?
C5B C6B . 1.495(12) ?
C6B C7B . 1.373(12) ?
C7B C8B . 1.350(13) ?
C7B H7BA . 0.9300 ?
C8B C9B . 1.333(12) ?
C8B H8BA . 0.9300 ?
C9B C10B . 1.348(12) ?
C9B H9BA . 0.9300 ?
C10B H10A . 0.9300 ?

loop_
_geom_hbond_atom_site_label_D
_geom_hbond_atom_site_label_H
_geom_hbond_atom_site_label_A
_geom_hbond_site_symmetry_A
_geom_hbond_distance_DH
_geom_hbond_distance_HA
_geom_hbond_distance_DA
_geom_hbond_angle_DHA
O3A H3A O3D 2_785 0.84(4) 2.02(4) 2.848(8) 169(6)
O3B H3B O2C 2_776 0.82(4) 1.76(4) 2.573(8) 174(5)
O1C H1C O2 . 0.81(4) 2.08(4) 2.777(9) 144(2)
O3C H3C O3B 1_545 0.82(4) 1.83(4) 2.647(9) 169(7)
O4C H4C O2A 2_775 0.82(4) 1.91(4) 2.640(8) 149(7)
